data_7024446
loop_
_publ_author_name
'Ehrhart, J\'er\^ome'
'Planeix, Jean-Marc'
'Kyritsakas-Gruber, Nathalie'
'Hosseini, Mir Wais'

_publ_section_title
;
 Molecular tectonics: formation and structural studies on a 2-D
 directional coordination network based on a non-centric metacyclophane
 based tecton and zinc cation.
;
_journal_issue 8
_journal_name_full 'Dalton transactions (Cambridge, England : 2003)'
_journal_page_first 2137
_journal_page_last 2146
_journal_paper_doi 10.1039/b917089h
_journal_volume 39
_journal_year 2010
_chemical_formula_moiety 'C48 H54 Br2 Cl2 Co N4'
_chemical_formula_sum 'C48 H54 Br2 Cl2 Co N4'
_chemical_formula_weight 976.60
_chemical_name_systematic
;
?
;
_space_group_IT_number 14
_symmetry_cell_setting monoclinic
_symmetry_space_group_name_Hall '-P 2yn'
_symmetry_space_group_name_H-M 'P 1 21/n 1'
_atom_sites_solution_hydrogens geom
_atom_sites_solution_primary direct
_atom_sites_solution_secondary difmap
_audit_creation_method SHELXL-97
_cell_angle_alpha 90.00
_cell_angle_beta 101.517(2)
_cell_angle_gamma 90.00
_cell_formula_units_Z 4
_cell_length_a 13.0585(9)
_cell_length_b 26.0298(18)
_cell_length_c 16.2349(11)
_cell_measurement_reflns_used 6235
_cell_measurement_temperature 173(2)
_cell_measurement_theta_max 21.52
_cell_measurement_theta_min 2.23
_cell_volume 5407.3(6)
_computing_cell_refinement 'Bruker SMART'
_computing_data_collection 'Bruker SMART'
_computing_data_reduction 'Bruker SAINT'
_computing_molecular_graphics 'Bruker SHELXTL'
_computing_publication_material 'Bruker SHELXTL'
_computing_structure_refinement 'SHELXL-97 (Sheldrick, 1997)'
_computing_structure_solution 'SHELXS-97 (Sheldrick, 1990)'
_diffrn_ambient_temperature 173(2)
_diffrn_measured_fraction_theta_full 0.996
_diffrn_measured_fraction_theta_max 0.996
_diffrn_measurement_device_type 'CCD area detector'
_diffrn_measurement_method 'phi and omega scans'
_diffrn_radiation_monochromator graphite
_diffrn_radiation_source 'fine-focus sealed tube'
_diffrn_radiation_type MoK\a
_diffrn_radiation_wavelength 0.71073
_diffrn_reflns_av_R_equivalents 0.0637
_diffrn_reflns_av_sigmaI/netI 0.1128
_diffrn_reflns_limit_h_max 16
_diffrn_reflns_limit_h_min -16
_diffrn_reflns_limit_k_max 33
_diffrn_reflns_limit_k_min 0
_diffrn_reflns_limit_l_max 21
_diffrn_reflns_limit_l_min 0
_diffrn_reflns_number 42104
_diffrn_reflns_theta_full 27.57
_diffrn_reflns_theta_max 27.57
_diffrn_reflns_theta_min 1.50
_exptl_absorpt_coefficient_mu 1.926
_exptl_absorpt_correction_T_max 0.9099
_exptl_absorpt_correction_T_min 0.3080
_exptl_absorpt_correction_type multi-scan
_exptl_absorpt_process_details sadabs
_exptl_crystal_colour blue
_exptl_crystal_density_diffrn 1.200
_exptl_crystal_density_meas ?
_exptl_crystal_density_method 'not measured'
_exptl_crystal_description prism
_exptl_crystal_F_000 2004
_exptl_crystal_size_max 0.08
_exptl_crystal_size_mid 0.06
_exptl_crystal_size_min 0.05
_platon_squeeze_details
;
;
_refine_diff_density_max 1.248
_refine_diff_density_min -1.099
_refine_diff_density_rms 0.107
_refine_ls_extinction_method none
_refine_ls_goodness_of_fit_ref 1.032
_refine_ls_hydrogen_treatment constr
_refine_ls_matrix_type full
_refine_ls_number_parameters 526
_refine_ls_number_reflns 12429
_refine_ls_number_restraints 0
_refine_ls_restrained_S_all 1.032
_refine_ls_R_factor_all 0.1490
_refine_ls_R_factor_gt 0.0768
_refine_ls_shift/su_max 0.000
_refine_ls_shift/su_mean 0.000
_refine_ls_structure_factor_coef Fsqd
_refine_ls_weighting_details 'calc w=1/[\s^2^(Fo^2^)+(0.1031P)^2^+0.0000P] where P=(Fo^2^+2Fc^2^)/3'
_refine_ls_weighting_scheme calc
_refine_ls_wR_factor_gt 0.1960
_refine_ls_wR_factor_ref 0.2146
_reflns_number_gt 5871
_reflns_number_total 12429
_reflns_threshold_expression >2sigma(I)
_cod_data_source_file b917089h.txt
_cod_data_source_block e1470a
_cod_depositor_comments
;
The following automatic conversions were performed:

'_symmetry_cell_setting' value 'Monoclinic' changed to 'monoclinic'
according to /home/saulius/struct/CIF-dictionaries/cif_core.dic
dictionary named 'cif_core.dic' version 2.4.2 from 2011-04-26.

Automatic conversion script
Id: cif_fix_values 1891 2012-01-12 08:04:46Z andrius 

The following automatic conversions were performed:

'_exptl_crystal_density_meas' value 'none' was changed to '?' - the
value is perceived as not measured.

Automatic conversion script
Id: cif_fix_values 3008 2015-01-20 13:52:24Z robertas 
;
_cod_original_sg_symbol_H-M P2(1)/n
_cod_database_code 7024446

loop_
_symmetry_equiv_pos_as_xyz
'x, y, z'
'-x+1/2, y+1/2, -z+1/2'
'-x, -y, -z'
'x-1/2, -y-1/2, z-1/2'

loop_
_atom_site_label
_atom_site_type_symbol
_atom_site_fract_x
_atom_site_fract_y
_atom_site_fract_z
_atom_site_U_iso_or_equiv
_atom_site_adp_type
_atom_site_occupancy
_atom_site_symmetry_multiplicity
_atom_site_calc_flag
_atom_site_refinement_flags
_atom_site_disorder_group
Co1 Co 0.77073(6) 0.23259(3) 0.82863(5) 0.0376(2) Uani 1 1 d . 1
Cl1 Cl 0.74134(13) 0.25793(6) 0.95300(9) 0.0545(4) Uani 1 1 d . 1
Cl2 Cl 0.92935(13) 0.20732(7) 0.81468(11) 0.0623(5) Uani 1 1 d . 1
C1 C 0.5976(4) 0.11731(19) 0.1642(3) 0.0321(12) Uani 1 1 d . 1
C2 C 0.5219(4) 0.0904(2) 0.1085(3) 0.0341(12) Uani 1 1 d . 1
C3 C 0.4356(4) 0.0739(2) 0.1390(3) 0.0374(13) Uani 1 1 d . 1
Br1 Br 0.32920(5) 0.03602(3) 0.06270(4) 0.0586(2) Uani 1 1 d . 1
C4 C 0.4189(4) 0.0816(2) 0.2185(4) 0.0364(13) Uani 1 1 d . 1
C5 C 0.4929(4) 0.1116(2) 0.2723(3) 0.0305(12) Uani 1 1 d . 1
C6 C 0.5810(4) 0.13023(18) 0.2454(3) 0.0327(12) Uani 1 1 d . 1
C7 C 0.5331(5) 0.0788(3) 0.0196(4) 0.0553(17) Uani 1 1 d . 1
H7A H 0.6063 0.0710 0.0189 0.083 Uiso 1 1 calc R 1
H7B H 0.5108 0.1088 -0.0161 0.083 Uiso 1 1 calc R 1
H7C H 0.4894 0.0492 -0.0017 0.083 Uiso 1 1 calc R 1
C8 C 0.3212(4) 0.0600(3) 0.2439(4) 0.0514(16) Uani 1 1 d . 1
H8A H 0.3199 0.0704 0.3018 0.077 Uiso 1 1 calc R 1
H8B H 0.3219 0.0224 0.2404 0.077 Uiso 1 1 calc R 1
H8C H 0.2589 0.0734 0.2060 0.077 Uiso 1 1 calc R 1
C9 C 0.6554(5) 0.1657(2) 0.3010(4) 0.0449(14) Uani 1 1 d . 1
H9A H 0.6162 0.1881 0.3321 0.067 Uiso 1 1 calc R 1
H9B H 0.6927 0.1867 0.2664 0.067 Uiso 1 1 calc R 1
H9C H 0.7058 0.1454 0.3409 0.067 Uiso 1 1 calc R 1
C10 C 0.4755(4) 0.1275(2) 0.3595(3) 0.0392(14) Uani 1 1 d . 1
H10A H 0.4689 0.1654 0.3599 0.047 Uiso 1 1 calc R 1
H10B H 0.4075 0.1131 0.3663 0.047 Uiso 1 1 calc R 1
C11 C 0.5561(4) 0.1123(2) 0.4359(3) 0.0305(12) Uani 1 1 d . 1
C12 C 0.5832(4) 0.1484(2) 0.5018(3) 0.0329(12) Uani 1 1 d . 1
C13 C 0.6590(4) 0.1351(2) 0.5724(3) 0.0346(13) Uani 1 1 d . 1
C14 C 0.7079(4) 0.0881(2) 0.5788(3) 0.0364(13) Uani 1 1 d . 1
C15 C 0.6798(4) 0.05116(19) 0.5161(3) 0.0332(12) Uani 1 1 d . 1
C16 C 0.6008(4) 0.06322(19) 0.4451(3) 0.0289(11) Uani 1 1 d . 1
C17 C 0.5293(5) 0.2000(2) 0.4981(4) 0.0540(17) Uani 1 1 d . 1
H17A H 0.5724 0.2260 0.4777 0.081 Uiso 1 1 calc R 1
H17B H 0.5196 0.2094 0.5545 0.081 Uiso 1 1 calc R 1
H17C H 0.4612 0.1979 0.4599 0.081 Uiso 1 1 calc R 1
C18 C 0.6856(5) 0.1739(2) 0.6463(3) 0.0430(14) Uani 1 1 d . 1
H18A H 0.7622 0.1772 0.6647 0.052 Uiso 1 1 calc R 1
H18B H 0.6563 0.2082 0.6284 0.052 Uiso 1 1 calc R 1
N1 N 0.6381(4) 0.15362(18) 0.7167(3) 0.0424(12) Uani 1 1 d . 1
N2 N 0.6663(4) 0.17545(17) 0.7927(3) 0.0412(11) Uani 1 1 d . 1
C19 C 0.5666(6) 0.1180(3) 0.7185(4) 0.083(3) Uani 1 1 d . 1
H19 H 0.5337 0.0981 0.6716 0.100 Uiso 1 1 calc R 1
C20 C 0.5476(7) 0.1140(3) 0.7961(4) 0.093(3) Uani 1 1 d . 1
H20 H 0.5007 0.0911 0.8153 0.111 Uiso 1 1 calc R 1
C21 C 0.6124(6) 0.1515(3) 0.8432(4) 0.0622(19) Uani 1 1 d . 1
H21 H 0.6169 0.1585 0.9012 0.075 Uiso 1 1 calc R 1
C22 C 0.7922(5) 0.0762(2) 0.6559(4) 0.0582(18) Uani 1 1 d . 1
H22A H 0.7670 0.0494 0.6895 0.087 Uiso 1 1 calc R 1
H22B H 0.8084 0.1073 0.6899 0.087 Uiso 1 1 calc R 1
H22C H 0.8553 0.0641 0.6380 0.087 Uiso 1 1 calc R 1
C23 C 0.5568(4) 0.0204(2) 0.3848(4) 0.0395(13) Uani 1 1 d . 1
H23A H 0.4843 0.0284 0.3585 0.059 Uiso 1 1 calc R 1
H23B H 0.5589 -0.0120 0.4158 0.059 Uiso 1 1 calc R 1
H23C H 0.5986 0.0172 0.3413 0.059 Uiso 1 1 calc R 1
C24 C 0.7299(5) -0.0015(2) 0.5242(4) 0.0409(14) Uani 1 1 d . 1
H24A H 0.6775 -0.0259 0.5379 0.049 Uiso 1 1 calc R 1
H24B H 0.7882 -0.0005 0.5736 0.049 Uiso 1 1 calc R 1
C25 C 0.7728(4) -0.02490(19) 0.4514(3) 0.0346(13) Uani 1 1 d . 1
C26 C 0.7435(4) -0.07428(19) 0.4250(4) 0.0399(14) Uani 1 1 d . 1
C27 C 0.7852(5) -0.0948(2) 0.3604(4) 0.0507(17) Uani 1 1 d . 1
Br2 Br 0.74803(8) -0.16202(3) 0.32286(6) 0.0973(4) Uani 1 1 d . 1
C28 C 0.8538(5) -0.06782(19) 0.3164(4) 0.0482(16) Uani 1 1 d . 1
C29 C 0.8805(4) -0.01703(18) 0.3463(4) 0.0379(13) Uani 1 1 d . 1
C30 C 0.8431(4) 0.00306(18) 0.4133(3) 0.0325(12) Uani 1 1 d . 1
C31 C 0.6732(5) -0.1074(2) 0.4660(4) 0.0522(17) Uani 1 1 d . 1
H31A H 0.6654 -0.1412 0.4388 0.078 Uiso 1 1 calc R 1
H31B H 0.6045 -0.0911 0.4599 0.078 Uiso 1 1 calc R 1
H31C H 0.7041 -0.1115 0.5258 0.078 Uiso 1 1 calc R 1
C32 C 0.8953(7) -0.0928(2) 0.2464(5) 0.085(3) Uani 1 1 d . 1
H32A H 0.8384 -0.0969 0.1974 0.128 Uiso 1 1 calc R 1
H32B H 0.9242 -0.1266 0.2648 0.128 Uiso 1 1 calc R 1
H32C H 0.9502 -0.0712 0.2314 0.128 Uiso 1 1 calc R 1
C33 C 0.8854(5) 0.0541(2) 0.4494(4) 0.0453(15) Uani 1 1 d . 1
H33A H 0.9588 0.0573 0.4447 0.068 Uiso 1 1 calc R 1
H33B H 0.8801 0.0560 0.5087 0.068 Uiso 1 1 calc R 1
H33C H 0.8448 0.0820 0.4181 0.068 Uiso 1 1 calc R 1
C34 C 0.9576(5) 0.0140(2) 0.3065(4) 0.0467(16) Uani 1 1 d . 1
H34A H 1.0227 0.0178 0.3493 0.056 Uiso 1 1 calc R 1
H34B H 0.9751 -0.0069 0.2602 0.056 Uiso 1 1 calc R 1
C35 C 0.9257(4) 0.06709(18) 0.2714(3) 0.0342(13) Uani 1 1 d . 1
C36 C 0.9998(4) 0.10683(19) 0.2902(3) 0.0326(12) Uani 1 1 d . 1
C37 C 0.9739(4) 0.15548(18) 0.2556(3) 0.0307(12) Uani 1 1 d . 1
C38 C 0.8760(4) 0.16524(18) 0.2054(3) 0.0324(12) Uani 1 1 d . 1
C39 C 0.8018(4) 0.12626(18) 0.1889(3) 0.0299(12) Uani 1 1 d . 1
C40 C 0.8300(4) 0.07612(18) 0.2187(3) 0.0334(13) Uani 1 1 d . 1
C41 C 1.1055(4) 0.0972(2) 0.3441(4) 0.0462(15) Uani 1 1 d . 1
H41A H 1.0984 0.0916 0.4023 0.069 Uiso 1 1 calc R 1
H41B H 1.1506 0.1271 0.3415 0.069 Uiso 1 1 calc R 1
H41C H 1.1368 0.0668 0.3235 0.069 Uiso 1 1 calc R 1
C42 C 1.0566(4) 0.1973(2) 0.2707(3) 0.0370(13) Uani 1 1 d . 1
H42A H 1.0224 0.2312 0.2597 0.044 Uiso 1 1 calc R 1
H42B H 1.0929 0.1964 0.3304 0.044 Uiso 1 1 calc R 1
N3 N 1.1336(3) 0.19123(15) 0.2171(3) 0.0339(10) Uani 1 1 d . 1
N4 N 1.2297(4) 0.21220(16) 0.2410(3) 0.0385(11) Uani 1 1 d . 1
C43 C 1.2799(5) 0.1998(2) 0.1800(4) 0.0433(15) Uani 1 1 d . 1
H43 H 1.3501 0.2090 0.1792 0.052 Uiso 1 1 calc R 1
C44 C 1.2174(5) 0.1723(2) 0.1195(4) 0.0530(17) Uani 1 1 d . 1
H44 H 1.2347 0.1596 0.0691 0.064 Uiso 1 1 calc R 1
C45 C 1.1248(5) 0.1663(2) 0.1446(4) 0.0496(16) Uani 1 1 d . 1
H45 H 1.0655 0.1478 0.1160 0.060 Uiso 1 1 calc R 1
C46 C 0.8509(5) 0.2177(2) 0.1651(5) 0.0585(18) Uani 1 1 d . 1
H46A H 0.9106 0.2408 0.1827 0.088 Uiso 1 1 calc R 1
H46B H 0.7893 0.2320 0.1828 0.088 Uiso 1 1 calc R 1
H46C H 0.8366 0.2142 0.1037 0.088 Uiso 1 1 calc R 1
C47 C 0.7570(5) 0.03121(19) 0.1872(4) 0.0442(15) Uani 1 1 d . 1
H47A H 0.7066 0.0268 0.2241 0.066 Uiso 1 1 calc R 1
H47B H 0.7981 -0.0003 0.1875 0.066 Uiso 1 1 calc R 1
H47C H 0.7194 0.0383 0.1298 0.066 Uiso 1 1 calc R 1
C48 C 0.6963(4) 0.1380(2) 0.1361(3) 0.0369(13) Uani 1 1 d . 1
H48A H 0.6955 0.1247 0.0788 0.044 Uiso 1 1 calc R 1
H48B H 0.6896 0.1758 0.1315 0.044 Uiso 1 1 calc R 1

loop_
_atom_site_aniso_label
_atom_site_aniso_U_11
_atom_site_aniso_U_22
_atom_site_aniso_U_33
_atom_site_aniso_U_23
_atom_site_aniso_U_13
_atom_site_aniso_U_12
Co1 0.0378(5) 0.0379(4) 0.0380(4) -0.0078(3) 0.0096(3) 0.0053(3)
Cl1 0.0605(10) 0.0628(10) 0.0401(8) -0.0134(7) 0.0100(8) 0.0049(8)
Cl2 0.0414(9) 0.0754(11) 0.0704(11) -0.0105(9) 0.0119(8) 0.0148(8)
C1 0.037(3) 0.034(3) 0.029(3) 0.009(2) 0.014(3) 0.013(2)
C2 0.031(3) 0.040(3) 0.030(3) 0.002(2) 0.004(2) 0.003(2)
C3 0.032(3) 0.040(3) 0.041(3) -0.001(3) 0.009(3) 0.002(2)
Br1 0.0418(4) 0.0756(5) 0.0576(4) -0.0226(3) 0.0081(3) -0.0106(3)
C4 0.022(3) 0.043(3) 0.046(3) 0.008(3) 0.012(3) 0.007(2)
C5 0.023(3) 0.039(3) 0.029(3) 0.001(2) 0.004(2) 0.010(2)
C6 0.032(3) 0.026(3) 0.038(3) 0.007(2) 0.002(3) 0.003(2)
C7 0.045(4) 0.072(4) 0.049(4) -0.004(3) 0.009(3) -0.003(3)
C8 0.029(3) 0.076(4) 0.053(4) -0.004(3) 0.016(3) -0.007(3)
C9 0.045(4) 0.043(3) 0.044(3) -0.007(3) 0.003(3) 0.005(3)
C10 0.024(3) 0.055(3) 0.041(3) -0.005(3) 0.014(3) 0.005(3)
C11 0.027(3) 0.041(3) 0.024(3) 0.003(2) 0.009(2) 0.010(2)
C12 0.032(3) 0.037(3) 0.033(3) -0.003(2) 0.014(3) -0.001(2)
C13 0.035(3) 0.041(3) 0.030(3) -0.002(2) 0.013(3) 0.005(2)
C14 0.042(3) 0.045(3) 0.022(3) 0.008(2) 0.005(2) -0.005(3)
C15 0.034(3) 0.034(3) 0.033(3) 0.014(2) 0.012(3) -0.002(2)
C16 0.026(3) 0.036(3) 0.026(3) -0.002(2) 0.010(2) 0.003(2)
C17 0.076(5) 0.041(3) 0.049(4) -0.012(3) 0.021(3) 0.016(3)
C18 0.052(4) 0.045(3) 0.032(3) 0.002(3) 0.009(3) -0.006(3)
N1 0.053(3) 0.047(3) 0.029(3) -0.007(2) 0.013(2) -0.011(2)
N2 0.047(3) 0.045(3) 0.032(3) 0.001(2) 0.007(2) -0.004(2)
C19 0.100(6) 0.110(6) 0.043(4) -0.026(4) 0.025(4) -0.066(5)
C20 0.127(8) 0.115(7) 0.050(4) -0.013(5) 0.052(5) -0.058(6)
C21 0.079(5) 0.063(4) 0.051(4) -0.010(3) 0.029(4) -0.034(4)
C22 0.061(5) 0.054(4) 0.049(4) 0.005(3) -0.013(3) 0.007(3)
C23 0.037(3) 0.032(3) 0.049(3) -0.006(3) 0.008(3) -0.004(2)
C24 0.047(4) 0.034(3) 0.043(3) 0.005(3) 0.011(3) 0.001(3)
C25 0.034(3) 0.030(3) 0.041(3) 0.021(2) 0.010(3) 0.008(2)
C26 0.046(4) 0.030(3) 0.048(3) 0.015(3) 0.020(3) 0.011(3)
C27 0.069(5) 0.022(3) 0.070(4) 0.007(3) 0.035(4) -0.001(3)
Br2 0.1366(9) 0.0315(4) 0.1465(9) -0.0184(4) 0.0827(7) -0.0233(4)
C28 0.053(4) 0.022(3) 0.078(4) 0.009(3) 0.033(3) 0.005(3)
C29 0.033(3) 0.020(2) 0.063(4) 0.007(3) 0.018(3) 0.004(2)
C30 0.026(3) 0.022(2) 0.050(3) 0.011(2) 0.009(3) 0.008(2)
C31 0.049(4) 0.033(3) 0.077(5) 0.008(3) 0.019(3) -0.006(3)
C32 0.122(7) 0.030(3) 0.133(7) -0.001(4) 0.095(6) 0.002(4)
C33 0.040(4) 0.035(3) 0.062(4) 0.007(3) 0.013(3) -0.002(3)
C34 0.039(3) 0.030(3) 0.080(4) 0.013(3) 0.034(3) 0.010(3)
C35 0.038(3) 0.027(3) 0.044(3) 0.004(2) 0.024(3) 0.001(2)
C36 0.028(3) 0.033(3) 0.041(3) 0.007(2) 0.017(3) 0.004(2)
C37 0.027(3) 0.027(3) 0.043(3) 0.003(2) 0.021(3) 0.001(2)
C38 0.039(3) 0.025(3) 0.037(3) 0.006(2) 0.017(3) 0.000(2)
C39 0.033(3) 0.029(3) 0.031(3) 0.003(2) 0.015(2) 0.003(2)
C40 0.037(3) 0.023(3) 0.045(3) -0.002(2) 0.018(3) -0.007(2)
C41 0.028(3) 0.060(4) 0.051(4) 0.019(3) 0.010(3) -0.008(3)
C42 0.032(3) 0.037(3) 0.046(3) -0.003(3) 0.017(3) 0.002(2)
N3 0.040(3) 0.026(2) 0.040(3) 0.000(2) 0.018(2) -0.005(2)
N4 0.038(3) 0.035(2) 0.046(3) 0.004(2) 0.017(2) -0.005(2)
C43 0.045(4) 0.038(3) 0.058(4) 0.003(3) 0.036(3) 0.003(3)
C44 0.065(5) 0.051(4) 0.056(4) -0.007(3) 0.042(4) -0.002(3)
C45 0.071(5) 0.037(3) 0.043(4) -0.007(3) 0.016(3) -0.014(3)
C46 0.053(4) 0.034(3) 0.089(5) 0.026(3) 0.013(4) -0.003(3)
C47 0.053(4) 0.027(3) 0.058(4) -0.005(3) 0.022(3) -0.006(3)
C48 0.030(3) 0.049(3) 0.033(3) 0.018(3) 0.009(2) 0.001(3)

loop_
_atom_type_symbol
_atom_type_description
_atom_type_scat_dispersion_real
_atom_type_scat_dispersion_imag
_atom_type_scat_source
C C 0.0033 0.0016 'International Tables Vol C Tables 4.2.6.8 and 6.1.1.4'
H H 0.0000 0.0000 'International Tables Vol C Tables 4.2.6.8 and 6.1.1.4'
N N 0.0061 0.0033 'International Tables Vol C Tables 4.2.6.8 and 6.1.1.4'
Cl Cl 0.1484 0.1585 'International Tables Vol C Tables 4.2.6.8 and 6.1.1.4'
Br Br -0.2901 2.4595 'International Tables Vol C Tables 4.2.6.8 and 6.1.1.4'
Co Co 0.3494 0.9721 'International Tables Vol C Tables 4.2.6.8 and 6.1.1.4'

loop_
_geom_angle_atom_site_label_1
_geom_angle_atom_site_label_2
_geom_angle_atom_site_label_3
_geom_angle
_geom_angle_site_symmetry_1
_geom_angle_site_symmetry_3
N4 Co1 N2 104.57(18) 4_566 .
N4 Co1 Cl2 105.08(14) 4_566 .
N2 Co1 Cl2 109.92(14) . .
N4 Co1 Cl1 111.00(13) 4_566 .
N2 Co1 Cl1 104.49(14) . .
Cl2 Co1 Cl1 120.75(7) . .
C2 C1 C6 120.3(5) . .
C2 C1 C48 120.6(4) . .
C6 C1 C48 118.9(5) . .
C3 C2 C1 116.5(5) . .
C3 C2 C7 121.4(5) . .
C1 C2 C7 122.1(5) . .
C4 C3 C2 126.0(5) . .
C4 C3 Br1 116.7(4) . .
C2 C3 Br1 117.3(4) . .
C3 C4 C5 116.7(5) . .
C3 C4 C8 120.2(5) . .
C5 C4 C8 123.0(5) . .
C6 C5 C4 120.4(5) . .
C6 C5 C10 118.6(5) . .
C4 C5 C10 120.9(4) . .
C5 C6 C1 119.8(5) . .
C5 C6 C9 120.0(5) . .
C1 C6 C9 120.2(5) . .
C11 C10 C5 118.6(4) . .
C11 C10 H10A 107.7 . .
C5 C10 H10A 107.7 . .
C11 C10 H10B 107.7 . .
C5 C10 H10B 107.7 . .
H10A C10 H10B 107.1 . .
C16 C11 C12 119.3(5) . .
C16 C11 C10 122.3(5) . .
C12 C11 C10 118.4(5) . .
C13 C12 C11 119.0(5) . .
C13 C12 C17 119.9(5) . .
C11 C12 C17 121.1(5) . .
C14 C13 C12 121.6(5) . .
C14 C13 C18 119.5(5) . .
C12 C13 C18 118.9(5) . .
C13 C14 C15 120.5(5) . .
C13 C14 C22 119.4(5) . .
C15 C14 C22 120.1(5) . .
C14 C15 C16 118.9(5) . .
C14 C15 C24 121.0(5) . .
C16 C15 C24 120.1(5) . .
C11 C16 C15 120.5(5) . .
C11 C16 C23 120.3(5) . .
C15 C16 C23 118.8(5) . .
N1 C18 C13 107.2(4) . .
N1 C18 H18A 110.3 . .
C13 C18 H18A 110.3 . .
N1 C18 H18B 110.3 . .
C13 C18 H18B 110.3 . .
H18A C18 H18B 108.5 . .
C19 N1 N2 110.0(5) . .
C19 N1 C18 131.7(5) . .
N2 N1 C18 118.2(4) . .
C21 N2 N1 106.5(5) . .
C21 N2 Co1 125.0(4) . .
N1 N2 Co1 128.4(3) . .
N1 C19 C20 109.9(6) . .
N1 C19 H19 125.0 . .
C20 C19 H19 125.0 . .
C19 C20 C21 104.7(6) . .
C19 C20 H20 127.7 . .
C21 C20 H20 127.7 . .
N2 C21 C20 108.8(6) . .
N2 C21 H21 125.6 . .
C20 C21 H21 125.6 . .
C15 C24 C25 120.8(4) . .
C15 C24 H24A 107.1 . .
C25 C24 H24A 107.1 . .
C15 C24 H24B 107.1 . .
C25 C24 H24B 107.1 . .
H24A C24 H24B 106.8 . .
C26 C25 C30 120.5(5) . .
C26 C25 C24 119.1(4) . .
C30 C25 C24 120.3(5) . .
C27 C26 C25 117.9(5) . .
C27 C26 C31 118.7(5) . .
C25 C26 C31 123.3(5) . .
C26 C27 C28 124.6(5) . .
C26 C27 Br2 119.3(4) . .
C28 C27 Br2 116.1(4) . .
C29 C28 C27 114.7(5) . .
C29 C28 C32 123.9(5) . .
C27 C28 C32 121.3(5) . .
C30 C29 C28 121.2(5) . .
C30 C29 C34 120.0(5) . .
C28 C29 C34 118.7(5) . .
C29 C30 C25 121.0(5) . .
C29 C30 C33 118.6(5) . .
C25 C30 C33 120.3(5) . .
C35 C34 C29 118.9(4) . .
C35 C34 H34A 107.6 . .
C29 C34 H34A 107.6 . .
C35 C34 H34B 107.6 . .
C29 C34 H34B 107.6 . .
H34A C34 H34B 107.0 . .
C40 C35 C36 120.3(5) . .
C40 C35 C34 122.0(5) . .
C36 C35 C34 117.5(5) . .
C37 C36 C35 118.6(5) . .
C37 C36 C41 120.3(5) . .
C35 C36 C41 121.1(5) . .
C38 C37 C36 121.3(5) . .
C38 C37 C42 120.2(4) . .
C36 C37 C42 118.4(5) . .
C39 C38 C37 120.1(4) . .
C39 C38 C46 119.3(5) . .
C37 C38 C46 120.6(5) . .
C38 C39 C40 118.9(5) . .
C38 C39 C48 119.1(4) . .
C40 C39 C48 121.9(5) . .
C35 C40 C39 120.5(5) . .
C35 C40 C47 120.1(5) . .
C39 C40 C47 119.2(5) . .
N3 C42 C37 112.2(4) . .
N3 C42 H42A 109.2 . .
C37 C42 H42A 109.2 . .
N3 C42 H42B 109.2 . .
C37 C42 H42B 109.2 . .
H42A C42 H42B 107.9 . .
C45 N3 N4 111.2(5) . .
C45 N3 C42 129.1(5) . .
N4 N3 C42 119.6(4) . .
C43 N4 N3 104.8(4) . .
C43 N4 Co1 126.6(4) . 4_665
N3 N4 Co1 126.2(3) . 4_665
N4 C43 C44 110.7(5) . .
N4 C43 H43 124.7 . .
C44 C43 H43 124.7 . .
C43 C44 C45 106.7(5) . .
C43 C44 H44 126.6 . .
C45 C44 H44 126.6 . .
N3 C45 C44 106.5(6) . .
N3 C45 H45 126.7 . .
C44 C45 H45 126.7 . .
C38 C46 H46A 109.5 . .
C38 C46 H46B 109.5 . .
H46A C46 H46B 109.5 . .
C38 C46 H46C 109.5 . .
H46A C46 H46C 109.5 . .
H46B C46 H46C 109.5 . .
C39 C48 C1 118.9(4) . .
C39 C48 H48A 107.6 . .
C1 C48 H48A 107.6 . .
C39 C48 H48B 107.6 . .
C1 C48 H48B 107.6 . .
H48A C48 H48B 107.0 . .

loop_
_geom_bond_atom_site_label_1
_geom_bond_atom_site_label_2
_geom_bond_distance
_geom_bond_site_symmetry_2
Co1 N4 2.018(5) 4_566
Co1 N2 2.023(5) .
Co1 Cl2 2.2275(17) .
Co1 Cl1 2.2291(16) .
C1 C2 1.390(7) .
C1 C6 1.419(7) .
C1 C48 1.547(7) .
C2 C3 1.387(7) .
C2 C7 1.509(8) .
C3 C4 1.365(7) .
C3 Br1 1.937(6) .
C4 C5 1.404(7) .
C4 C8 1.525(7) .
C5 C6 1.396(7) .
C5 C10 1.534(7) .
C6 C9 1.504(7) .
C7 H7A 0.9800 .
C7 H7B 0.9800 .
C7 H7C 0.9800 .
C8 H8A 0.9800 .
C8 H8B 0.9800 .
C8 H8C 0.9800 .
C9 H9A 0.9800 .
C9 H9B 0.9800 .
C9 H9C 0.9800 .
C10 C11 1.511(7) .
C10 H10A 0.9900 .
C10 H10B 0.9900 .
C11 C16 1.399(7) .
C11 C12 1.415(7) .
C12 C13 1.401(7) .
C12 C17 1.512(7) .
C13 C14 1.374(7) .
C13 C18 1.554(7) .
C14 C15 1.394(7) .
C14 C22 1.525(8) .
C15 C16 1.421(7) .
C15 C24 1.514(7) .
C16 C23 1.518(7) .
C17 H17A 0.9800 .
C17 H17B 0.9800 .
C17 H17C 0.9800 .
C18 N1 1.501(7) .
C18 H18A 0.9900 .
C18 H18B 0.9900 .
N1 C19 1.321(8) .
N1 N2 1.342(6) .
N2 C21 1.337(7) .
C19 C20 1.335(9) .
C19 H19 0.9500 .
C20 C21 1.411(10) .
C20 H20 0.9500 .
C21 H21 0.9500 .
C22 H22A 0.9800 .
C22 H22B 0.9800 .
C22 H22C 0.9800 .
C23 H23A 0.9800 .
C23 H23B 0.9800 .
C23 H23C 0.9800 .
C24 C25 1.531(7) .
C24 H24A 0.9900 .
C24 H24B 0.9900 .
C25 C26 1.384(7) .
C25 C30 1.407(7) .
C26 C27 1.383(8) .
C26 C31 1.508(7) .
C27 C28 1.435(7) .
C27 Br2 1.885(5) .
C28 C29 1.427(7) .
C28 C32 1.500(8) .
C29 C30 1.381(7) .
C29 C34 1.531(7) .
C30 C33 1.511(7) .
C31 H31A 0.9800 .
C31 H31B 0.9800 .
C31 H31C 0.9800 .
C32 H32A 0.9800 .
C32 H32B 0.9800 .
C32 H32C 0.9800 .
C33 H33A 0.9800 .
C33 H33B 0.9800 .
C33 H33C 0.9800 .
C34 C35 1.522(7) .
C34 H34A 0.9900 .
C34 H34B 0.9900 .
C35 C40 1.387(7) .
C35 C36 1.407(7) .
C36 C37 1.399(7) .
C36 C41 1.501(7) .
C37 C38 1.395(7) .
C37 C42 1.519(7) .
C38 C39 1.392(7) .
C38 C46 1.522(7) .
C39 C40 1.415(7) .
C39 C48 1.501(7) .
C40 C47 1.531(7) .
C41 H41A 0.9800 .
C41 H41B 0.9800 .
C41 H41C 0.9800 .
C42 N3 1.463(6) .
C42 H42A 0.9900 .
C42 H42B 0.9900 .
N3 C45 1.329(7) .
N3 N4 1.352(6) .
N4 C43 1.332(6) .
N4 Co1 2.018(5) 4_665
C43 C44 1.351(9) .
C43 H43 0.9500 .
C44 C45 1.361(8) .
C44 H44 0.9500 .
C45 H45 0.9500 .
C46 H46A 0.9800 .
C46 H46B 0.9800 .
C46 H46C 0.9800 .
C47 H47A 0.9800 .
C47 H47B 0.9800 .
C47 H47C 0.9800 .
C48 H48A 0.9900 .
C48 H48B 0.9900 .

loop_
_platon_squeeze_void_nr
_platon_squeeze_void_average_x
_platon_squeeze_void_average_y
_platon_squeeze_void_average_z
_platon_squeeze_void_volume
_platon_squeeze_void_count_electrons
1 0.000 0.000 0.000 708.9 225.4
2 0.500 0.500 0.500 708.2 226.0
